data_9015684
loop_
_publ_author_name
'Gottfried, C.'
'Schusterius, C.'

_publ_section_title
;
 Die Struktur von Kalium- und Ammoniumperchlorat
 _cod_database_code 1010612
;
_journal_name_full 'Zeitschrift fur Kristallographie'
_journal_page_first 65
_journal_page_last 73
_journal_volume 84
_journal_year 1932
_chemical_formula_sum 'Cl N O4'
_space_group_IT_number 62
_symmetry_space_group_name_Hall '-P 2ac 2n'
_symmetry_space_group_name_H-M 'P n m a'
_cell_angle_alpha 90
_cell_angle_beta 90
_cell_angle_gamma 90
_cell_length_a 9.202
_cell_length_b 5.815
_cell_length_c 7.449
_cell_formula_units_Z 4
_cell_volume 398.593
_database_code_amcsd 0017494
_exptl_crystal_density_diffrn 1.891
_cod_duplicate_entry 1010612
_cod_original_formula_sum 'O4 Cl N'
_cod_database_code 9015684
_amcsd_formula_title 'Cl H4 N O4'

loop_
_space_group_symop_operation_xyz
x,y,z
x,1/2-y,z
-x,1/2+y,-z
1/2-x,1/2+y,1/2+z
1/2+x,1/2-y,1/2-z
1/2+x,y,1/2-z
1/2-x,-y,1/2+z
-x,-y,-z

loop_
_atom_site_label
_atom_site_fract_x
_atom_site_fract_y
_atom_site_fract_z
O1 0.16900 0.25000 0.05000
O2 0.07800 0.25000 0.10000
O3 0.07500 0.04200 0.18100
Cl1 0.06700 0.25000 0.19400
N1 0.19700 0.25000 0.17200

loop_
_cod_related_entry_id
_cod_related_entry_database
_cod_related_entry_code
1 AMCSD 0017494
